data_7061134
loop_
_publ_author_name
'Novikova, Evgeniya D.'
'Gassan, Alena D.'
'Ivanov, Anton A.'
'Vorotnikov, Yuri A.'
'Shestopalov, Michael A.'

_publ_section_title
;
 Neutral Mo6Q8-clusters with terminal phosphane ligands -- a route to
 water-soluble molecular units of Chevrel phases
;
_journal_issue 5
_journal_name_full 'New Journal of Chemistry'
_journal_page_first 2218
_journal_page_last 2223
_journal_paper_doi 10.1039/D1NJ05802A
_journal_volume 46
_journal_year 2022
_chemical_formula_moiety 'C90 H90 Mo6 O12 P6 S8, 2.5(C4 H10 O), 4.5(H2 O)'
_chemical_formula_sum 'C100 H124 Mo6 O19 P6 S8'
_chemical_formula_weight 2647.92
_space_group_crystal_system triclinic
_space_group_IT_number 2
_space_group_name_Hall '-P 1'
_space_group_name_H-M_alt 'P -1'
_atom_sites_solution_hydrogens geom
_audit_creation_method SHELXL-2018/3
_audit_update_record
;
2021-10-25 deposited with the CCDC.	2021-12-15 downloaded from the CCDC.
;
_cell_angle_alpha 98.206(2)
_cell_angle_beta 108.992(2)
_cell_angle_gamma 114.8380(10)
_cell_formula_units_Z 1
_cell_length_a 14.2549(6)
_cell_length_b 15.2377(5)
_cell_length_c 17.0827(7)
_cell_measurement_reflns_used 9825
_cell_measurement_temperature 150(2)
_cell_measurement_theta_max 30.46
_cell_measurement_theta_min 2.28
_cell_volume 3010.5(2)
_computing_cell_refinement 'SAINT V8.38A'
_computing_data_collection 'Bruker APEX3 V2018.7-2'
_computing_data_reduction 'SAINT V8.38A'
_computing_molecular_graphics 'SHELXL-2018/3 (Sheldrick, 2018)'
_computing_publication_material 'SHELXL-2018/3 (Sheldrick, 2018)'
_computing_structure_refinement 'SHELXL-2018/3 (Sheldrick, 2018)'
_computing_structure_solution 'SHELXL-2018/3 (Sheldrick, 2018)'
_diffrn_ambient_temperature 150(2)
_diffrn_detector CPAD
_diffrn_detector_area_resol_mean 7.4
_diffrn_detector_type 'PHOTON III C14'
_diffrn_measured_fraction_theta_full 0.999
_diffrn_measured_fraction_theta_max 0.930
_diffrn_measurement_details 'Data collection was performed by T.S. Sukhikh in XRD Facility of NIIC SB RAS'
_diffrn_measurement_device 'three-circle diffractometer'
_diffrn_measurement_device_type 'Bruker D8 VENTURE'
_diffrn_measurement_method '\f and \w scans'
_diffrn_radiation_monochromator 'goebel mirror'
_diffrn_radiation_source 'microfocus tube'
_diffrn_radiation_type MoK\a
_diffrn_radiation_wavelength 0.71073
_diffrn_reflns_av_R_equivalents 0.0450
_diffrn_reflns_av_unetI/netI 0.0560
_diffrn_reflns_Laue_measured_fraction_full 0.999
_diffrn_reflns_Laue_measured_fraction_max 0.930
_diffrn_reflns_limit_h_max 20
_diffrn_reflns_limit_h_min -20
_diffrn_reflns_limit_k_max 21
_diffrn_reflns_limit_k_min -21
_diffrn_reflns_limit_l_max 23
_diffrn_reflns_limit_l_min -23
_diffrn_reflns_number 60018
_diffrn_reflns_point_group_measured_fraction_full 0.999
_diffrn_reflns_point_group_measured_fraction_max 0.930
_diffrn_reflns_theta_full 25.250
_diffrn_reflns_theta_max 30.595
_diffrn_reflns_theta_min 1.973
_diffrn_source_type 'Incoatec ImS 3.0'
_diffrn_standards_decay_% 0
_diffrn_standards_number 0
_exptl_absorpt_coefficient_mu 0.882
_exptl_absorpt_correction_type multi-scan
_exptl_absorpt_process_details 'Bruker SADABS-2012/1'
_exptl_crystal_colour rose
_exptl_crystal_density_diffrn 1.461
_exptl_crystal_description plate
_exptl_crystal_F_000 1346
_exptl_crystal_size_max 0.100
_exptl_crystal_size_mid 0.080
_exptl_crystal_size_min 0.030
_exptl_transmission_factor_max 0.746
_exptl_transmission_factor_min 0.652
_refine_diff_density_max 1.345
_refine_diff_density_min -0.988
_refine_diff_density_rms 0.140
_refine_ls_extinction_method none
_refine_ls_goodness_of_fit_ref 1.027
_refine_ls_hydrogen_treatment constr
_refine_ls_matrix_type full
_refine_ls_number_parameters 748
_refine_ls_number_reflns 17241
_refine_ls_number_restraints 108
_refine_ls_restrained_S_all 1.037
_refine_ls_R_factor_all 0.0757
_refine_ls_R_factor_gt 0.0460
_refine_ls_shift/su_max 0.001
_refine_ls_shift/su_mean 0.000
_refine_ls_structure_factor_coef Fsqd
_refine_ls_weighting_details 'w=1/[\s^2^(Fo^2^)+(0.0813P)^2^] where P=(Fo^2^+2Fc^2^)/3'
_refine_ls_weighting_scheme calc
_refine_ls_wR_factor_gt 0.1277
_refine_ls_wR_factor_ref 0.1408
_reflns_Friedel_coverage 0.000
_reflns_number_gt 11944
_reflns_number_total 17241
_reflns_threshold_expression 'I > 2\s(I)'
_cod_data_source_file d1nj05802a2.cif
_cod_data_source_block compound_1
_cod_depositor_comments 'Adding full bibliography for 7061134--7061135.cif.'
_cod_database_code 7061134
_shelx_shelxl_version_number 2018/3
_shelx_space_group_comment
;
The symmetry employed for this shelxl refinement is uniquely defined
by the following loop, which should always be used as a source of
symmetry information in preference to the above space-group names.
They are only intended as comments.
;
_shelx_estimated_absorpt_t_min 0.917
_shelx_estimated_absorpt_t_max 0.974

loop_
_space_group_symop_operation_xyz
'x, y, z'
'-x, -y, -z'

loop_
_atom_site_label
_atom_site_type_symbol
_atom_site_fract_x
_atom_site_fract_y
_atom_site_fract_z
_atom_site_U_iso_or_equiv
_atom_site_adp_type
_atom_site_occupancy
_atom_site_site_symmetry_order
_atom_site_calc_flag
_atom_site_refinement_flags_posn
_atom_site_refinement_flags_adp
_atom_site_refinement_flags_occupancy
_atom_site_disorder_assembly
_atom_site_disorder_group
Mo1 Mo 0.64272(2) 0.11672(2) 0.07353(2) 0.01935(7) Uani 1 1 d . . . . .
P1 P 0.82512(7) 0.28805(6) 0.16629(6) 0.02551(18) Uani 1 1 d . . . . .
Mo2 Mo 0.48190(2) -0.03114(2) 0.09836(2) 0.01926(7) Uani 1 1 d . . . . .
P2 P 0.43823(7) -0.09592(6) 0.21858(6) 0.02383(18) Uani 1 1 d . . . . .
Mo3 Mo 0.42805(2) 0.07873(2) 0.00352(2) 0.01910(7) Uani 1 1 d . . . . .
P3 P 0.34728(7) 0.20045(6) 0.00022(6) 0.02428(18) Uani 1 1 d . . . . .
S4 S 0.54985(7) 0.15122(6) 0.16233(5) 0.02246(16) Uani 1 1 d . . . . .
S5 S 0.68194(7) 0.00622(6) 0.15503(5) 0.02211(16) Uani 1 1 d . . . . .
S6 S 0.28515(7) -0.06370(6) 0.02585(5) 0.02160(16) Uani 1 1 d . . . . .
S7 S 0.58069(7) 0.20639(6) -0.02053(5) 0.02219(16) Uani 1 1 d . . . . .
O101 O 1.1639(2) 0.2476(2) 0.2472(2) 0.0480(7) Uani 1 1 d . . . . .
C101 C 0.8957(3) 0.3223(3) 0.2851(3) 0.0353(8) Uani 1 1 d . . . . .
O102 O 1.1740(2) 0.3550(2) 0.1717(2) 0.0545(8) Uani 1 1 d . . . . .
C102 C 0.8571(4) 0.2546(3) 0.3270(3) 0.0456(10) Uani 1 1 d . . . . .
H102 H 0.791074 0.189154 0.294145 0.055 Uiso 1 1 calc R U . . .
C103 C 0.9140(5) 0.2808(4) 0.4181(3) 0.0608(13) Uani 1 1 d . . . . .
H103 H 0.887486 0.232845 0.446568 0.073 Uiso 1 1 calc R U . . .
C104 C 1.0082(5) 0.3759(4) 0.4659(3) 0.0711(16) Uani 1 1 d . . . . .
H104 H 1.046545 0.393855 0.527656 0.085 Uiso 1 1 calc R U . . .
C105 C 1.0473(5) 0.4452(4) 0.4250(4) 0.0718(16) Uani 1 1 d . . . . .
H105 H 1.112657 0.510908 0.458273 0.086 Uiso 1 1 calc R U . . .
C106 C 0.9913(4) 0.4193(3) 0.3352(3) 0.0548(12) Uani 1 1 d . . . . .
H106 H 1.018020 0.467782 0.307215 0.066 Uiso 1 1 calc R U . . .
C107 C 0.8043(3) 0.3961(2) 0.1541(2) 0.0298(7) Uani 1 1 d . . . . .
C108 C 0.7628(3) 0.4336(3) 0.2072(3) 0.0383(9) Uani 1 1 d . . . . .
H108 H 0.749710 0.404455 0.250834 0.046 Uiso 1 1 calc R U . . .
C109 C 0.7411(4) 0.5121(3) 0.1966(3) 0.0461(10) Uani 1 1 d . . . . .
H109 H 0.713686 0.537164 0.233051 0.055 Uiso 1 1 calc R U . . .
C110 C 0.7591(3) 0.5543(3) 0.1333(3) 0.0458(10) Uani 1 1 d . . . . .
H110 H 0.743826 0.608377 0.126053 0.055 Uiso 1 1 calc R U . . .
C111 C 0.7993(3) 0.5186(3) 0.0799(3) 0.0412(9) Uani 1 1 d . . . . .
H111 H 0.812294 0.548406 0.036645 0.049 Uiso 1 1 calc R U . . .
C112 C 0.8205(3) 0.4391(3) 0.0899(3) 0.0348(8) Uani 1 1 d . . . . .
H112 H 0.846453 0.413639 0.052347 0.042 Uiso 1 1 calc R U . . .
C113 C 0.9451(3) 0.3108(3) 0.1381(3) 0.0354(8) Uani 1 1 d . . . . .
H11A H 0.919023 0.297810 0.074214 0.042 Uiso 1 1 calc R U . . .
H11B H 1.006456 0.383056 0.168450 0.042 Uiso 1 1 calc R U . . .
C114 C 0.9921(3) 0.2407(3) 0.1647(3) 0.0404(9) Uani 1 1 d . . . . .
H11C H 0.973358 0.220610 0.212672 0.049 Uiso 1 1 calc R U . . .
H11D H 0.953758 0.177627 0.114287 0.049 Uiso 1 1 calc R U . . .
C115 C 1.1190(3) 0.2895(3) 0.1945(3) 0.0343(8) Uani 1 1 d . . . . .
O201 O 0.8239(3) 0.0704(2) 0.4872(2) 0.0529(8) Uani 1 1 d . . . . .
C201 C 0.3155(3) -0.2256(3) 0.1776(2) 0.0286(7) Uani 1 1 d . . . . .
O202 O 0.7318(3) -0.0997(3) 0.4343(2) 0.0547(8) Uani 1 1 d . . . . .
C202 C 0.3298(3) -0.3109(3) 0.1722(3) 0.0377(9) Uani 1 1 d . . . . .
H202 H 0.404557 -0.302174 0.190044 0.045 Uiso 1 1 calc R U . . .
C203 C 0.2360(4) -0.4086(3) 0.1409(3) 0.0447(10) Uani 1 1 d . . . . .
H203 H 0.247139 -0.465957 0.139210 0.054 Uiso 1 1 calc R U . . .
C204 C 0.1266(4) -0.4231(3) 0.1122(3) 0.0527(12) Uani 1 1 d . . . . .
H204 H 0.062328 -0.489983 0.090498 0.063 Uiso 1 1 calc R U . . .
C205 C 0.1119(4) -0.3391(3) 0.1154(3) 0.0497(11) Uani 1 1 d . . . . .
H205 H 0.036814 -0.348544 0.095173 0.060 Uiso 1 1 calc R U . . .
C206 C 0.2061(3) -0.2401(3) 0.1480(3) 0.0398(9) Uani 1 1 d . . . . .
H206 H 0.194584 -0.182910 0.149667 0.048 Uiso 1 1 calc R U . . .
C207 C 0.3999(3) -0.0277(3) 0.2891(2) 0.0293(7) Uani 1 1 d . . . . .
C208 C 0.3654(3) 0.0401(3) 0.2634(3) 0.0361(8) Uani 1 1 d . . . . .
H208 H 0.364115 0.052982 0.210376 0.043 Uiso 1 1 calc R U . . .
C209 C 0.3326(4) 0.0894(3) 0.3148(3) 0.0422(10) Uani 1 1 d . . . . .
H209 H 0.307308 0.134560 0.296078 0.051 Uiso 1 1 calc R U . . .
C210 C 0.3365(4) 0.0734(3) 0.3925(3) 0.0457(10) Uani 1 1 d . . . . .
H210 H 0.315331 0.108220 0.428071 0.055 Uiso 1 1 calc R U . . .
C211 C 0.3711(4) 0.0067(4) 0.4186(3) 0.0508(11) Uani 1 1 d . . . . .
H211 H 0.373699 -0.004593 0.472309 0.061 Uiso 1 1 calc R U . . .
C212 C 0.4025(4) -0.0447(3) 0.3667(3) 0.0431(10) Uani 1 1 d . . . . .
H212 H 0.425591 -0.091329 0.384968 0.052 Uiso 1 1 calc R U . . .
C213 C 0.5517(3) -0.1093(3) 0.2957(2) 0.0299(7) Uani 1 1 d . . . . .
H21A H 0.521221 -0.148883 0.331309 0.036 Uiso 1 1 calc R U . . .
H21B H 0.574649 -0.148639 0.262189 0.036 Uiso 1 1 calc R U . . .
C214 C 0.6574(3) -0.0066(3) 0.3568(2) 0.0322(8) Uani 1 1 d . . . . .
H21C H 0.695886 0.028013 0.322377 0.039 Uiso 1 1 calc R U . . .
H21D H 0.633162 0.037396 0.383068 0.039 Uiso 1 1 calc R U . . .
C215 C 0.7408(3) -0.0193(3) 0.4288(3) 0.0382(9) Uani 1 1 d . . . . .
O301 O 0.3897(2) 0.3390(2) 0.31082(18) 0.0437(7) Uani 1 1 d . . . . .
C301 C 0.3751(3) 0.2688(3) -0.0768(2) 0.0303(7) Uani 1 1 d . . . . .
O302 O 0.5057(6) 0.4404(5) 0.2682(5) 0.0489(12) Uani 0.450(6) 1 d . . P A 5
C302 C 0.3041(4) 0.2201(3) -0.1653(3) 0.0400(9) Uani 1 1 d . . . . .
H302 H 0.238348 0.154546 -0.184649 0.048 Uiso 1 1 calc R U . . .
O303 O 0.5493(5) 0.4093(4) 0.2851(4) 0.0489(12) Uani 0.550(6) 1 d . . P A 6
C303 C 0.3279(5) 0.2660(4) -0.2260(3) 0.0532(12) Uani 1 1 d . . . . .
H303 H 0.278477 0.232395 -0.286658 0.064 Uiso 1 1 calc R U . . .
C304 C 0.4252(5) 0.3621(4) -0.1976(4) 0.0569(13) Uani 1 1 d . . . . .
H304 H 0.441713 0.393957 -0.239049 0.068 Uiso 1 1 calc R U . . .
C305 C 0.4968(4) 0.4104(3) -0.1099(4) 0.0503(12) Uani 1 1 d . . . . .
H305 H 0.563122 0.475554 -0.090447 0.060 Uiso 1 1 calc R U . . .
C306 C 0.4715(4) 0.3632(3) -0.0500(3) 0.0390(9) Uani 1 1 d . . . . .
H306 H 0.521406 0.396491 0.010564 0.047 Uiso 1 1 calc R U . . .
C307 C 0.1945(3) 0.1528(3) -0.0332(2) 0.0269(7) Uani 1 1 d . . . . .
C308 C 0.1174(3) 0.0496(3) -0.0786(2) 0.0330(8) Uani 1 1 d . . . . .
H308 H 0.144439 0.004636 -0.091789 0.040 Uiso 1 1 calc R U . . .
C309 C 0.0003(3) 0.0116(3) -0.1051(3) 0.0417(9) Uani 1 1 d . . . . .
H309 H -0.051811 -0.059080 -0.136290 0.050 Uiso 1 1 calc R U . . .
C310 C -0.0400(3) 0.0752(3) -0.0865(3) 0.0430(10) Uani 1 1 d . . . . .
H310 H -0.119763 0.048712 -0.104521 0.052 Uiso 1 1 calc R U . . .
C311 C 0.0366(4) 0.1794(3) -0.0410(3) 0.0447(10) Uani 1 1 d . . . . .
H311 H 0.008997 0.223870 -0.027753 0.054 Uiso 1 1 calc R U . . .
C312 C 0.1528(3) 0.2177(3) -0.0152(3) 0.0380(9) Uani 1 1 d . . . . .
H312 H 0.204596 0.288667 0.014865 0.046 Uiso 1 1 calc R U . . .
C313 C 0.4158(3) 0.3040(2) 0.1038(2) 0.0296(7) Uani 1 1 d . . . . .
H31A H 0.499883 0.335164 0.126540 0.035 Uiso 1 1 calc R U . . .
H31B H 0.396157 0.357631 0.093040 0.035 Uiso 1 1 calc R U . . .
C314 C 0.3789(3) 0.2670(3) 0.1725(2) 0.0328(8) Uani 1 1 d . . . . .
H31C H 0.294768 0.236058 0.149031 0.039 Uiso 1 1 calc R U . . .
H31D H 0.397269 0.212327 0.181646 0.039 Uiso 1 1 calc R U . . .
C315 C 0.4323(4) 0.3471(3) 0.2597(3) 0.0452(10) Uani 1 1 d . . . . .
O1S O 0.9716(7) 0.0959(8) 0.6495(6) 0.071(3) Uani 0.5 1 d . U P B 4
O2S O 0.6609(7) 0.3568(6) 0.5333(5) 0.073(2) Uani 0.25 1 d . U P C 2
O3S O 0.7266(8) 0.3178(6) 0.5133(5) 0.068(2) Uani 0.5 1 d . U P D 1
C11S C 0.9667(9) 0.1665(9) 0.7101(5) 0.066(3) Uani 0.5 1 d . U P B 4
H11E H 0.897158 0.129398 0.719104 0.080 Uiso 0.5 1 calc R U P B 4
H11F H 1.033740 0.193272 0.767010 0.080 Uiso 0.5 1 calc R U P B 4
C12S C 0.9653(13) 0.2401(11) 0.6874(9) 0.104(4) Uani 0.5 1 d . U P B 4
H12A H 1.027224 0.271367 0.669642 0.156 Uiso 0.5 1 calc R U P B 4
H12B H 0.975929 0.290845 0.736605 0.156 Uiso 0.5 1 calc R U P B 4
H12C H 0.891614 0.216124 0.638060 0.156 Uiso 0.5 1 calc R U P B 4
C13S C 0.9702(10) 0.0003(11) 0.6610(9) 0.089(4) Uani 0.5 1 d . U P B 4
H13A H 1.022139 0.016998 0.722653 0.107 Uiso 0.5 1 calc R U P B 4
H13B H 0.891987 -0.048537 0.652109 0.107 Uiso 0.5 1 calc R U P B 4
C14S C 0.9985(10) -0.0465(11) 0.6116(8) 0.089(4) Uani 0.5 1 d . . P B 4
H14A H 0.933996 -0.085793 0.553578 0.134 Uiso 0.5 1 calc R U P B 4
H14B H 1.018330 -0.092973 0.637917 0.134 Uiso 0.5 1 calc R U P B 4
H14C H 1.064569 0.003819 0.605780 0.134 Uiso 0.5 1 calc R U P B 4
C21S C 0.584(3) 0.410(3) 0.618(2) 0.071(10) Uani 0.25 1 d . U P C 2
H21E H 0.574663 0.413178 0.672524 0.107 Uiso 0.125 1 calc R U P C 2
H21F H 0.625227 0.479445 0.616663 0.107 Uiso 0.125 1 calc R U P C 2
H21G H 0.509071 0.371620 0.567906 0.107 Uiso 0.125 1 calc R U P C 2
H21H H 0.564645 0.429651 0.565538 0.107 Uiso 0.125 1 calc R U P C 2
H21I H 0.514081 0.363383 0.621400 0.107 Uiso 0.125 1 calc R U P C 2
H21J H 0.630237 0.471209 0.670156 0.107 Uiso 0.125 1 calc R U P C 2
C22S C 0.6526(18) 0.3568(15) 0.6141(12) 0.055(5) Uani 0.25 1 d . U P C 2
H22A H 0.729442 0.394605 0.663971 0.066 Uiso 0.25 1 calc R U P C 2
H22B H 0.612491 0.286041 0.614881 0.066 Uiso 0.25 1 calc R U P C 2
C23S C 0.6553(15) 0.2659(12) 0.4883(12) 0.036(3) Uani 0.25 1 d . U P C 2
H23A H 0.583216 0.204991 0.477629 0.044 Uiso 0.25 1 calc R U P C 2
H23B H 0.720022 0.259117 0.525255 0.044 Uiso 0.25 1 calc R U P C 2
C24S C 0.660(2) 0.271(2) 0.4052(15) 0.033(5) Uani 0.25 1 d . U P C 2
H24A H 0.596938 0.278868 0.369019 0.050 Uiso 0.25 1 calc R U P C 2
H24B H 0.654225 0.208013 0.374568 0.050 Uiso 0.25 1 calc R U P C 2
H24C H 0.733209 0.329738 0.415990 0.050 Uiso 0.25 1 calc R U P C 2
C31S C 0.7129(14) 0.2564(11) 0.5584(10) 0.101(4) Uani 0.5 1 d . U P D 1
H31E H 0.718301 0.197608 0.531716 0.121 Uiso 0.5 1 calc R U P D 1
H31F H 0.635486 0.229674 0.556461 0.121 Uiso 0.5 1 calc R U P D 1
C32S C 0.8024(16) 0.3086(13) 0.6543(11) 0.122(6) Uani 0.5 1 d . U P D 1
H32A H 0.874538 0.312897 0.658567 0.184 Uiso 0.5 1 calc R U P D 1
H32B H 0.774850 0.268650 0.690099 0.184 Uiso 0.5 1 calc R U P D 1
H32C H 0.814952 0.377649 0.675493 0.184 Uiso 0.5 1 calc R U P D 1
C33S C 0.6512(13) 0.2756(13) 0.4269(10) 0.054(4) Uani 0.5 1 d . U P D 1
H33A H 0.572012 0.245214 0.421654 0.065 Uiso 0.5 1 calc R U P D 1
H33B H 0.660154 0.220342 0.398176 0.065 Uiso 0.5 1 calc R U P D 1
C34S C 0.6704(11) 0.3513(10) 0.3838(8) 0.078(3) Uani 0.5 1 d . U P D 1
H34A H 0.668325 0.408907 0.415457 0.116 Uiso 0.5 1 calc R U P D 1
H34B H 0.610615 0.321162 0.323665 0.116 Uiso 0.5 1 calc R U P D 1
H34C H 0.745421 0.375529 0.382948 0.116 Uiso 0.5 1 calc R U P D 1
O1W O 0.6695(7) 0.5039(5) 0.4525(4) 0.067(2) Uani 0.5 1 d . . P E 3
O2W O 0.7067(13) 0.6078(9) 0.5067(9) 0.066(4) Uani 0.25 1 d . . P F 1
O3W O 0.7207(10) 0.6683(7) 0.4559(7) 0.095(3) Uani 0.4 1 d . U P G 2
O4W O 0.5748(10) 0.5881(8) 0.4140(7) 0.075(3) Uani 0.35 1 d . U P H 4
O5W O 0.6609(7) 0.3568(6) 0.5333(5) 0.073(2) Uani 0.25 1 d . U P I 3
O6W O 0.625(2) 0.4395(15) 0.6404(13) 0.081(7) Uani 0.25 1 d . . P J 3
O7W O 0.9571(10) 0.0496(9) 0.6269(7) 0.024(2) Uani 0.25 1 d . U P K 5

loop_
_atom_site_aniso_label
_atom_site_aniso_U_11
_atom_site_aniso_U_22
_atom_site_aniso_U_33
_atom_site_aniso_U_23
_atom_site_aniso_U_13
_atom_site_aniso_U_12
Mo1 0.01758(14) 0.01639(13) 0.02562(15) 0.00701(10) 0.01120(11) 0.00827(11)
P1 0.0201(4) 0.0194(4) 0.0354(5) 0.0076(3) 0.0123(4) 0.0086(3)
Mo2 0.01836(13) 0.01739(13) 0.02471(14) 0.00798(10) 0.01171(11) 0.00897(11)
P2 0.0240(4) 0.0239(4) 0.0283(4) 0.0114(3) 0.0147(4) 0.0123(4)
Mo3 0.01810(13) 0.01659(13) 0.02531(15) 0.00729(10) 0.01150(11) 0.00913(11)
P3 0.0241(4) 0.0210(4) 0.0322(5) 0.0091(3) 0.0141(4) 0.0133(4)
S4 0.0215(4) 0.0203(4) 0.0266(4) 0.0060(3) 0.0117(3) 0.0106(3)
S5 0.0214(4) 0.0208(4) 0.0260(4) 0.0079(3) 0.0113(3) 0.0112(3)
S6 0.0193(4) 0.0212(4) 0.0274(4) 0.0091(3) 0.0123(3) 0.0106(3)
S7 0.0213(4) 0.0182(3) 0.0293(4) 0.0091(3) 0.0128(3) 0.0099(3)
O101 0.0406(17) 0.0530(18) 0.0565(19) 0.0207(15) 0.0204(15) 0.0279(15)
C101 0.0284(19) 0.0296(18) 0.042(2) 0.0089(16) 0.0107(17) 0.0137(16)
O102 0.0305(15) 0.0477(18) 0.086(2) 0.0299(17) 0.0271(16) 0.0162(14)
C102 0.052(3) 0.031(2) 0.037(2) 0.0062(17) 0.011(2) 0.0137(19)
C103 0.079(4) 0.050(3) 0.042(3) 0.013(2) 0.017(3) 0.029(3)
C104 0.078(4) 0.057(3) 0.041(3) 0.000(2) -0.003(3) 0.028(3)
C105 0.057(3) 0.044(3) 0.057(3) -0.001(2) -0.003(3) 0.003(2)
C106 0.044(3) 0.037(2) 0.047(3) 0.0054(19) 0.003(2) 0.005(2)
C107 0.0212(16) 0.0200(15) 0.044(2) 0.0063(14) 0.0128(15) 0.0083(14)
C108 0.039(2) 0.0303(19) 0.054(2) 0.0153(18) 0.0244(19) 0.0203(18)
C109 0.044(2) 0.037(2) 0.063(3) 0.009(2) 0.025(2) 0.026(2)
C110 0.037(2) 0.0250(18) 0.076(3) 0.015(2) 0.022(2) 0.0187(18)
C111 0.034(2) 0.0314(19) 0.064(3) 0.0232(19) 0.024(2) 0.0162(17)
C112 0.0278(18) 0.0307(18) 0.051(2) 0.0162(17) 0.0204(17) 0.0153(16)
C113 0.0283(19) 0.0239(17) 0.058(2) 0.0139(17) 0.0233(18) 0.0123(15)
C114 0.0269(19) 0.0310(19) 0.069(3) 0.0185(19) 0.0240(19) 0.0160(17)
C115 0.0290(19) 0.0289(18) 0.046(2) 0.0087(16) 0.0181(17) 0.0149(16)
O201 0.0389(17) 0.061(2) 0.0411(17) 0.0119(15) 0.0100(14) 0.0173(16)
C201 0.0305(18) 0.0241(16) 0.0312(18) 0.0117(14) 0.0172(15) 0.0097(15)
O202 0.053(2) 0.060(2) 0.056(2) 0.0235(16) 0.0143(16) 0.0382(17)
C202 0.038(2) 0.0301(19) 0.045(2) 0.0133(17) 0.0209(19) 0.0153(17)
C203 0.054(3) 0.0279(19) 0.053(3) 0.0183(18) 0.026(2) 0.0164(19)
C204 0.050(3) 0.030(2) 0.051(3) 0.0148(19) 0.019(2) -0.002(2)
C205 0.029(2) 0.046(2) 0.057(3) 0.017(2) 0.016(2) 0.0065(19)
C206 0.030(2) 0.034(2) 0.056(3) 0.0169(18) 0.0199(19) 0.0142(17)
C207 0.0296(18) 0.0309(17) 0.0328(19) 0.0132(15) 0.0188(15) 0.0147(15)
C208 0.040(2) 0.037(2) 0.046(2) 0.0186(17) 0.0283(19) 0.0218(18)
C209 0.049(2) 0.040(2) 0.055(3) 0.0194(19) 0.035(2) 0.027(2)
C210 0.047(2) 0.048(2) 0.050(3) 0.009(2) 0.031(2) 0.025(2)
C211 0.056(3) 0.078(3) 0.039(2) 0.023(2) 0.030(2) 0.041(3)
C212 0.051(3) 0.063(3) 0.041(2) 0.025(2) 0.030(2) 0.040(2)
C213 0.0317(18) 0.0305(17) 0.0357(19) 0.0147(15) 0.0183(16) 0.0181(16)
C214 0.0307(19) 0.038(2) 0.0312(19) 0.0137(16) 0.0136(16) 0.0188(17)
C215 0.030(2) 0.052(2) 0.033(2) 0.0127(18) 0.0166(17) 0.0185(19)
O301 0.0417(16) 0.0526(17) 0.0376(15) 0.0052(13) 0.0167(13) 0.0273(14)
C301 0.0365(19) 0.0297(17) 0.042(2) 0.0163(16) 0.0250(17) 0.0233(16)
O302 0.041(3) 0.039(3) 0.045(3) 0.0024(19) 0.016(2) 0.0065(18)
C302 0.058(3) 0.042(2) 0.042(2) 0.0207(18) 0.028(2) 0.036(2)
O303 0.041(3) 0.039(3) 0.045(3) 0.0024(19) 0.016(2) 0.0065(18)
C303 0.083(4) 0.065(3) 0.050(3) 0.033(2) 0.039(3) 0.058(3)
C304 0.090(4) 0.072(3) 0.076(4) 0.053(3) 0.065(3) 0.066(3)
C305 0.063(3) 0.047(2) 0.084(4) 0.043(3) 0.053(3) 0.041(2)
C306 0.048(2) 0.036(2) 0.058(3) 0.0261(19) 0.035(2) 0.0286(19)
C307 0.0228(16) 0.0312(17) 0.0327(18) 0.0128(14) 0.0134(14) 0.0167(15)
C308 0.0260(18) 0.0293(18) 0.042(2) 0.0102(16) 0.0123(16) 0.0146(16)
C309 0.028(2) 0.040(2) 0.049(2) 0.0107(18) 0.0113(18) 0.0159(18)
C310 0.028(2) 0.060(3) 0.045(2) 0.018(2) 0.0149(18) 0.026(2)
C311 0.039(2) 0.061(3) 0.048(2) 0.015(2) 0.018(2) 0.037(2)
C312 0.0293(19) 0.035(2) 0.049(2) 0.0051(17) 0.0140(18) 0.0201(17)
C313 0.0296(18) 0.0219(16) 0.037(2) 0.0065(14) 0.0162(16) 0.0123(15)
C314 0.034(2) 0.0271(17) 0.038(2) 0.0072(15) 0.0180(17) 0.0148(16)
C315 0.042(2) 0.033(2) 0.042(2) 0.0047(18) 0.017(2) 0.0068(19)
O1S 0.036(4) 0.088(5) 0.075(5) 0.035(4) 0.022(3) 0.019(4)
O2S 0.081(4) 0.077(4) 0.072(4) 0.034(3) 0.035(3) 0.044(3)
O3S 0.089(5) 0.065(4) 0.057(4) 0.030(3) 0.036(4) 0.037(4)
C11S 0.048(5) 0.083(6) 0.014(3) 0.002(4) 0.004(3) -0.002(4)
C12S 0.097(7) 0.107(7) 0.069(6) -0.002(5) 0.033(6) 0.029(6)
C13S 0.047(5) 0.123(7) 0.080(6) 0.056(6) 0.012(4) 0.033(5)
C14S 0.049(6) 0.125(11) 0.082(9) -0.001(8) 0.039(6) 0.036(7)
C21S 0.074(11) 0.069(12) 0.074(12) 0.006(7) 0.040(8) 0.038(8)
C22S 0.067(8) 0.061(7) 0.040(7) 0.030(6) 0.032(6) 0.024(5)
C23S 0.028(6) 0.021(6) 0.043(7) 0.011(5) 0.005(5) 0.004(5)
C24S 0.041(8) 0.033(7) 0.028(8) -0.002(6) 0.017(6) 0.022(6)
C31S 0.106(7) 0.088(7) 0.099(7) 0.027(6) 0.054(6) 0.033(5)
C32S 0.139(9) 0.119(8) 0.108(8) 0.059(6) 0.060(6) 0.053(6)
C33S 0.049(5) 0.046(5) 0.057(7) -0.004(5) 0.028(5) 0.018(4)
C34S 0.070(6) 0.083(6) 0.068(6) 0.009(5) 0.019(5) 0.041(5)
O1W 0.074(5) 0.053(4) 0.043(4) 0.011(3) 0.013(3) 0.017(4)
O2W 0.093(11) 0.040(7) 0.058(8) 0.007(6) 0.010(8) 0.049(8)
O3W 0.117(7) 0.046(4) 0.074(5) 0.025(4) 0.006(5) 0.025(4)
O4W 0.090(6) 0.061(5) 0.050(5) 0.007(4) 0.023(4) 0.027(5)
O5W 0.081(4) 0.077(4) 0.072(4) 0.034(3) 0.035(3) 0.044(3)
O6W 0.12(2) 0.054(11) 0.047(10) -0.014(8) 0.018(11) 0.053(13)
O7W 0.021(4) 0.029(4) 0.021(4) 0.017(3) 0.001(3) 0.015(3)

loop_
_atom_type_symbol
_atom_type_description
_atom_type_scat_dispersion_real
_atom_type_scat_dispersion_imag
_atom_type_scat_source
C C 0.0033 0.0016 'International Tables Vol C Tables 4.2.6.8 and 6.1.1.4'
H H 0.0000 0.0000 'International Tables Vol C Tables 4.2.6.8 and 6.1.1.4'
O O 0.0106 0.0060 'International Tables Vol C Tables 4.2.6.8 and 6.1.1.4'
P P 0.1023 0.0942 'International Tables Vol C Tables 4.2.6.8 and 6.1.1.4'
S S 0.1246 0.1234 'International Tables Vol C Tables 4.2.6.8 and 6.1.1.4'
Mo Mo -1.6832 0.6857 'International Tables Vol C Tables 4.2.6.8 and 6.1.1.4'

loop_
_geom_angle_atom_site_label_1
_geom_angle_atom_site_label_2
_geom_angle_atom_site_label_3
_geom_angle
_geom_angle_site_symmetry_1
_geom_angle_site_symmetry_3
_geom_angle_publ_flag
S7 Mo1 S4 90.23(3) . . ?
S7 Mo1 S6 89.81(3) . 2_655 ?
S4 Mo1 S6 173.38(3) . 2_655 ?
S7 Mo1 S5 172.57(3) . . ?
S4 Mo1 S5 89.90(3) . . ?
S6 Mo1 S5 89.20(3) 2_655 . ?
S7 Mo1 P1 87.20(3) . . ?
S4 Mo1 P1 90.67(3) . . ?
S6 Mo1 P1 95.94(3) 2_655 . ?
S5 Mo1 P1 100.23(3) . . ?
S7 Mo1 Mo2 56.82(2) . 2_655 ?
S4 Mo1 Mo2 117.56(2) . 2_655 ?
S6 Mo1 Mo2 57.34(2) 2_655 2_655 ?
S5 Mo1 Mo2 116.82(2) . 2_655 ?
P1 Mo1 Mo2 131.76(2) . 2_655 ?
S7 Mo1 Mo3 56.954(19) . . ?
S4 Mo1 Mo3 57.49(2) . . ?
S6 Mo1 Mo3 117.42(2) 2_655 . ?
S5 Mo1 Mo3 117.33(2) . . ?
P1 Mo1 Mo3 128.32(2) . . ?
Mo2 Mo1 Mo3 60.121(10) 2_655 . ?
S7 Mo1 Mo2 116.85(2) . . ?
S4 Mo1 Mo2 57.313(19) . . ?
S6 Mo1 Mo2 117.01(2) 2_655 . ?
S5 Mo1 Mo2 57.42(2) . . ?
P1 Mo1 Mo2 137.64(2) . . ?
Mo2 Mo1 Mo2 89.861(12) 2_655 . ?
Mo3 Mo1 Mo2 59.959(10) . . ?
S7 Mo1 Mo3 116.70(2) . 2_655 ?
S4 Mo1 Mo3 117.21(2) . 2_655 ?
S6 Mo1 Mo3 57.116(19) 2_655 2_655 ?
S5 Mo1 Mo3 56.93(2) . 2_655 ?
P1 Mo1 Mo3 141.45(2) . 2_655 ?
Mo2 Mo1 Mo3 59.919(10) 2_655 2_655 ?
Mo3 Mo1 Mo3 90.073(11) . 2_655 ?
Mo2 Mo1 Mo3 59.925(10) . 2_655 ?
C107 P1 C101 101.97(17) . . ?
C107 P1 C113 103.58(16) . . ?
C101 P1 C113 100.91(18) . . ?
C107 P1 Mo1 112.25(11) . . ?
C101 P1 Mo1 121.16(12) . . ?
C113 P1 Mo1 114.74(12) . . ?
S7 Mo2 S4 173.16(3) 2_655 . ?
S7 Mo2 S6 89.97(3) 2_655 . ?
S4 Mo2 S6 90.16(3) . . ?
S7 Mo2 S5 89.49(3) 2_655 . ?
S4 Mo2 S5 89.53(3) . . ?
S6 Mo2 S5 172.94(3) . . ?
S7 Mo2 P2 87.08(3) 2_655 . ?
S4 Mo2 P2 99.76(3) . . ?
S6 Mo2 P2 90.06(3) . . ?
S5 Mo2 P2 96.94(3) . . ?
S7 Mo2 Mo1 57.12(2) 2_655 2_655 ?
S4 Mo2 Mo1 117.62(2) . 2_655 ?
S6 Mo2 Mo1 57.288(19) . 2_655 ?
S5 Mo2 Mo1 116.90(2) . 2_655 ?
P2 Mo2 Mo1 127.96(2) . 2_655 ?
S7 Mo2 Mo3 117.35(2) 2_655 . ?
S4 Mo2 Mo3 57.40(2) . . ?
S6 Mo2 Mo3 57.237(19) . . ?
S5 Mo2 Mo3 117.07(2) . . ?
P2 Mo2 Mo3 136.65(2) . . ?
Mo1 Mo2 Mo3 60.280(10) 2_655 . ?
S7 Mo2 Mo1 117.11(2) 2_655 . ?
S4 Mo2 Mo1 56.997(19) . . ?
S6 Mo2 Mo1 117.16(2) . . ?
S5 Mo2 Mo1 57.15(2) . . ?
P2 Mo2 Mo1 141.81(2) . . ?
Mo1 Mo2 Mo1 90.139(12) 2_655 . ?
Mo3 Mo2 Mo1 59.964(10) . . ?
S7 Mo2 Mo3 56.995(19) 2_655 2_655 ?
S4 Mo2 Mo3 117.13(2) . 2_655 ?
S6 Mo2 Mo3 117.25(2) . 2_655 ?
S5 Mo2 Mo3 56.94(2) . 2_655 ?
P2 Mo2 Mo3 132.32(2) . 2_655 ?
Mo1 Mo2 Mo3 60.002(10) 2_655 2_655 ?
Mo3 Mo2 Mo3 90.211(11) . 2_655 ?
Mo1 Mo2 Mo3 60.157(10) . 2_655 ?
C201 P2 C213 101.79(16) . . ?
C201 P2 C207 100.71(16) . . ?
C213 P2 C207 104.14(16) . . ?
C201 P2 Mo2 113.60(11) . . ?
C213 P2 Mo2 114.67(11) . . ?
C207 P2 Mo2 119.58(11) . . ?
S7 Mo3 S5 89.69(3) . 2_655 ?
S7 Mo3 S6 172.69(3) . . ?
S5 Mo3 S6 89.39(3) 2_655 . ?
S7 Mo3 S4 89.94(3) . . ?
S5 Mo3 S4 172.97(3) 2_655 . ?
S6 Mo3 S4 90.08(3) . . ?
S7 Mo3 P3 86.49(3) . . ?
S5 Mo3 P3 91.68(3) 2_655 . ?
S6 Mo3 P3 100.79(3) . . ?
S4 Mo3 P3 95.30(3) . . ?
S7 Mo3 Mo2 117.01(2) . . ?
S5 Mo3 Mo2 117.00(2) 2_655 . ?
S6 Mo3 Mo2 57.29(2) . . ?
S4 Mo3 Mo2 57.211(19) . . ?
P3 Mo3 Mo2 141.32(2) . . ?
S7 Mo3 Mo1 57.00(2) . . ?
S5 Mo3 Mo1 117.34(2) 2_655 . ?
S6 Mo3 Mo1 117.33(2) . . ?
S4 Mo3 Mo1 56.985(19) . . ?
P3 Mo3 Mo1 130.63(2) . . ?
Mo2 Mo3 Mo1 60.077(10) . . ?
S7 Mo3 Mo2 56.746(19) . 2_655 ?
S5 Mo3 Mo2 57.499(19) 2_655 2_655 ?
S6 Mo3 Mo2 117.01(2) . 2_655 ?
S4 Mo3 Mo2 116.82(2) . 2_655 ?
P3 Mo3 Mo2 128.61(2) . 2_655 ?
Mo2 Mo3 Mo2 89.789(11) . 2_655 ?
Mo1 Mo3 Mo2 59.877(10) . 2_655 ?
S7 Mo3 Mo1 116.62(2) . 2_655 ?
S5 Mo3 Mo1 57.224(19) 2_655 2_655 ?
S6 Mo3 Mo1 57.128(19) . 2_655 ?
S4 Mo3 Mo1 116.96(2) . 2_655 ?
P3 Mo3 Mo1 138.72(2) . 2_655 ?
Mo2 Mo3 Mo1 59.802(10) . 2_655 ?
Mo1 Mo3 Mo1 89.928(11) . 2_655 ?
Mo2 Mo3 Mo1 59.916(9) 2_655 2_655 ?
C307 P3 C301 102.18(16) . . ?
C307 P3 C313 103.69(16) . . ?
C301 P3 C313 103.16(16) . . ?
C307 P3 Mo3 121.28(11) . . ?
C301 P3 Mo3 110.14(10) . . ?
C313 P3 Mo3 114.32(12) . . ?
Mo1 S4 Mo2 65.69(2) . . ?
Mo1 S4 Mo3 65.53(2) . . ?
Mo2 S4 Mo3 65.39(2) . . ?
Mo3 S5 Mo1 65.84(2) 2_655 . ?
Mo3 S5 Mo2 65.56(2) 2_655 . ?
Mo1 S5 Mo2 65.43(2) . . ?
Mo3 S6 Mo1 65.76(2) . 2_655 ?
Mo3 S6 Mo2 65.47(2) . . ?
Mo1 S6 Mo2 65.38(2) 2_655 . ?
Mo2 S7 Mo3 66.26(2) 2_655 . ?
Mo2 S7 Mo1 66.06(2) 2_655 . ?
Mo3 S7 Mo1 66.04(2) . . ?
C102 C101 C106 118.7(4) . . ?
C102 C101 P1 121.2(3) . . ?
C106 C101 P1 120.2(3) . . ?
C101 C102 C103 120.6(4) . . ?
C104 C103 C102 119.8(5) . . ?
C103 C104 C105 120.3(5) . . ?
C104 C105 C106 119.9(5) . . ?
C105 C106 C101 120.7(5) . . ?
C112 C107 C108 118.2(3) . . ?
C112 C107 P1 122.2(3) . . ?
C108 C107 P1 119.4(3) . . ?
C109 C108 C107 120.7(4) . . ?
C110 C109 C108 120.1(4) . . ?
C109 C110 C111 120.4(4) . . ?
C110 C111 C112 119.8(4) . . ?
C111 C112 C107 120.8(4) . . ?
C114 C113 P1 110.5(3) . . ?
C115 C114 C113 113.1(3) . . ?
O102 C115 O101 122.9(4) . . ?
O102 C115 C114 125.2(4) . . ?
O101 C115 C114 111.8(3) . . ?
C206 C201 C202 118.8(3) . . ?
C206 C201 P2 119.8(3) . . ?
C202 C201 P2 121.4(3) . . ?
C203 C202 C201 120.6(4) . . ?
C204 C203 C202 120.5(4) . . ?
C205 C204 C203 119.0(4) . . ?
C204 C205 C206 121.0(4) . . ?
C201 C206 C205 120.0(4) . . ?
C212 C207 C208 119.2(3) . . ?
C212 C207 P2 120.9(3) . . ?
C208 C207 P2 119.9(3) . . ?
C207 C208 C209 120.3(4) . . ?
C210 C209 C208 120.5(4) . . ?
C211 C210 C209 119.5(4) . . ?
C210 C211 C212 120.6(4) . . ?
C207 C212 C211 119.9(4) . . ?
C214 C213 P2 113.0(2) . . ?
C215 C214 C213 111.9(3) . . ?
O202 C215 O201 124.1(4) . . ?
O202 C215 C214 124.9(4) . . ?
O201 C215 C214 111.0(4) . . ?
C306 C301 C302 118.8(4) . . ?
C306 C301 P3 121.8(3) . . ?
C302 C301 P3 119.0(3) . . ?
C303 C302 C301 120.6(4) . . ?
C302 C303 C304 119.7(5) . . ?
C305 C304 C303 120.1(4) . . ?
C304 C305 C306 119.4(4) . . ?
C301 C306 C305 121.3(4) . . ?
C308 C307 C312 118.9(3) . . ?
C308 C307 P3 119.3(3) . . ?
C312 C307 P3 121.8(3) . . ?
C307 C308 C309 120.3(3) . . ?
C310 C309 C308 120.6(4) . . ?
C309 C310 C311 119.8(4) . . ?
C312 C311 C310 119.8(4) . . ?
C311 C312 C307 120.6(4) . . ?
C314 C313 P3 112.3(2) . . ?
C315 C314 C313 115.7(3) . . ?
O301 C315 O302 116.6(5) . . ?
O301 C315 O303 123.1(4) . . ?
O301 C315 C314 123.1(4) . . ?
O302 C315 C314 116.7(5) . . ?
O303 C315 C314 110.1(4) . . ?
C11S O1S C13S 124.5(10) . . ?
C22S O2S C23S 114.2(12) . . ?
C31S O3S C33S 115.4(12) . . ?
C12S C11S O1S 114.8(10) . . ?
C14S C13S O1S 118.4(13) . . ?
O2S C22S C21S 104(2) . . ?
O2S C23S C24S 110.4(15) . . ?
O3S C31S C32S 112.3(13) . . ?
O3S C33S C34S 110.8(12) . . ?

loop_
_geom_bond_atom_site_label_1
_geom_bond_atom_site_label_2
_geom_bond_distance
_geom_bond_site_symmetry_2
_geom_bond_publ_flag
Mo1 S7 2.4388(8) . ?
Mo1 S4 2.4482(8) . ?
Mo1 S6 2.4565(8) 2_655 ?
Mo1 S5 2.4575(8) . ?
Mo1 P1 2.5538(9) . ?
Mo1 Mo2 2.6540(4) 2_655 ?
Mo1 Mo3 2.6574(4) . ?
Mo1 Mo2 2.6604(4) . ?
Mo1 Mo3 2.6668(4) 2_655 ?
P1 C107 1.819(3) . ?
P1 C101 1.825(4) . ?
P1 C113 1.834(4) . ?
Mo2 S7 2.4306(8) 2_655 ?
Mo2 S4 2.4570(8) . ?
Mo2 S6 2.4578(8) . ?
Mo2 S5 2.4648(8) . ?
Mo2 P2 2.5444(9) . ?
Mo2 Mo3 2.6572(4) . ?
Mo2 Mo3 2.6606(4) 2_655 ?
P2 C201 1.832(3) . ?
P2 C213 1.834(4) . ?
P2 C207 1.838(4) . ?
Mo3 S7 2.4375(8) . ?
Mo3 S5 2.4495(8) 2_655 ?
Mo3 S6 2.4562(8) . ?
Mo3 S4 2.4621(8) . ?
Mo3 P3 2.5594(8) . ?
P3 C307 1.827(3) . ?
P3 C301 1.831(4) . ?
P3 C313 1.833(3) . ?
O101 C115 1.328(5) . ?
C101 C102 1.368(6) . ?
C101 C106 1.401(5) . ?
O102 C115 1.189(5) . ?
C102 C103 1.402(6) . ?
C103 C104 1.373(7) . ?
C104 C105 1.374(8) . ?
C105 C106 1.381(7) . ?
C107 C112 1.388(5) . ?
C107 C108 1.409(5) . ?
C108 C109 1.377(5) . ?
C109 C110 1.375(6) . ?
C110 C111 1.384(6) . ?
C111 C112 1.386(5) . ?
C113 C114 1.530(5) . ?
C114 C115 1.499(5) . ?
O201 C215 1.322(5) . ?
C201 C206 1.380(5) . ?
C201 C202 1.394(5) . ?
O202 C215 1.198(5) . ?
C202 C203 1.387(5) . ?
C203 C204 1.380(7) . ?
C204 C205 1.376(6) . ?
C205 C206 1.401(5) . ?
C207 C212 1.379(5) . ?
C207 C208 1.386(5) . ?
C208 C209 1.388(5) . ?
C209 C210 1.371(6) . ?
C210 C211 1.371(6) . ?
C211 C212 1.398(5) . ?
C213 C214 1.529(5) . ?
C214 C215 1.508(5) . ?
O301 C315 1.208(5) . ?
C301 C306 1.382(5) . ?
C301 C302 1.384(5) . ?
O302 C315 1.314(8) . ?
C302 C303 1.385(6) . ?
O303 C315 1.396(7) . ?
C303 C304 1.398(7) . ?
C304 C305 1.374(7) . ?
C305 C306 1.388(6) . ?
C307 C308 1.388(5) . ?
C307 C312 1.397(5) . ?
C308 C309 1.395(5) . ?
C309 C310 1.367(5) . ?
C310 C311 1.399(6) . ?
C311 C312 1.385(5) . ?
C313 C314 1.520(5) . ?
C314 C315 1.501(5) . ?
O1S C11S 1.424(14) . ?
O1S C13S 1.489(16) . ?
O2S C22S 1.424(17) . ?
O2S C23S 1.442(18) . ?
O3S C31S 1.287(16) . ?
O3S C33S 1.365(16) . ?
C11S C12S 1.243(17) . ?
C13S C14S 1.295(17) . ?
C21S C22S 1.52(4) . ?
C23S C24S 1.46(3) . ?
C31S C32S 1.54(2) . ?
C33S C34S 1.43(2) . ?
